data_4082052
loop_
_publ_author_name
'Ruiz-Botella, Sheila'
'Guisado-Barrios, Gregorio'
'Mata, Jos\'e A.'
'Peris, Eduardo'

_publ_section_title
;
 Coordination Singularities of a Bis(p-xylyl)bis(benzimidazolylidene)
 Ligand and the Bis-iridium and -rhodium-Related Complexes
;
_journal_issue 21
_journal_name_full Organometallics
_journal_page_first 6613
_journal_paper_doi 10.1021/om400950d
_journal_volume 32
_journal_year 2013
_chemical_formula_moiety 'C46 H48 Cl2 N4 Rh2, C4 H10 O'
_chemical_formula_sum 'C50 H58 Cl2 N4 O Rh2'
_chemical_formula_weight 1007.72
_chemical_name_systematic
;
 ? 
;
_space_group_crystal_system orthorhombic
_space_group_IT_number 61
_space_group_name_Hall '-P 2ac 2ab'
_space_group_name_H-M_alt 'P b c a'
_symmetry_space_group_name_Hall '-P 2ac 2ab'
_symmetry_space_group_name_H-M 'P b c a'
_atom_sites_solution_hydrogens geom
_atom_sites_solution_primary direct
_atom_sites_solution_secondary difmap
_audit_creation_date 2013-07-18
_audit_creation_method
;
Olex2 1.2-alpha
(compiled 2013.07.16 svn.r0, GUI svn.r4533)
;
_cell_angle_alpha 90.00
_cell_angle_beta 90.00
_cell_angle_gamma 90.00
_cell_formula_units_Z 8
_cell_length_a 20.9457(3)
_cell_length_b 19.1797(4)
_cell_length_c 23.0383(5)
_cell_measurement_reflns_used 8414
_cell_measurement_temperature 200.1(3)
_cell_measurement_theta_max 60.9670
_cell_measurement_theta_min 3.6250
_cell_volume 9255.2(3)
_computing_cell_refinement
;
CrysAlisPro, Agilent Technologies,
Version 1.171.36.28 (release 01-02-2013 CrysAlis171 .NET)
(compiled Feb  1 2013,16:14:44)
;
_computing_data_collection
;
CrysAlisPro, Agilent Technologies,
Version 1.171.36.28 (release 01-02-2013 CrysAlis171 .NET)
(compiled Feb  1 2013,16:14:44)
;
_computing_data_reduction
;
CrysAlisPro, Agilent Technologies,
Version 1.171.36.28 (release 01-02-2013 CrysAlis171 .NET)
(compiled Feb  1 2013,16:14:44)
;
_computing_molecular_graphics
;
O. V. Dolomanov, L. J. Bourhis, R. J. Gildea, J. A. K. Howard and H. Puschmann,
OLEX2: a complete structure solution, refinement and analysis program.
J. Appl. Cryst. (2009). 42, 339-341.
;
_computing_publication_material
;
O. V. Dolomanov, L. J. Bourhis, R. J. Gildea, J. A. K. Howard and H. Puschmann,
OLEX2: a complete structure solution, refinement and analysis program.
J. Appl. Cryst. (2009). 42, 339-341.
;
_computing_structure_refinement
;
SHELX, G.M. Sheldrick, Acta Cryst.
(2008). A64, 112-122
;
_computing_structure_solution 'SHELXS-97 (Sheldrick, 1990)'
_diffrn_ambient_temperature 200.1(3)
_diffrn_detector_area_resol_mean 10.4051
_diffrn_measured_fraction_theta_full 0.9861
_diffrn_measured_fraction_theta_max 0.9699
_diffrn_measurement_device_type 'SuperNova, Dual, Cu at zero, Atlas'
_diffrn_measurement_method '\w scans'
_diffrn_orient_matrix_UB_11 0.0064528000
_diffrn_orient_matrix_UB_12 -0.0081364000
_diffrn_orient_matrix_UB_13 0.0662852000
_diffrn_orient_matrix_UB_21 -0.0235931000
_diffrn_orient_matrix_UB_22 0.0754149000
_diffrn_orient_matrix_UB_23 0.0083329000
_diffrn_orient_matrix_UB_31 -0.0693311000
_diffrn_orient_matrix_UB_32 -0.0264429000
_diffrn_orient_matrix_UB_33 0.0033757000
_diffrn_radiation_monochromator mirror
_diffrn_radiation_type 'Cu K\a'
_diffrn_radiation_wavelength 1.5418
_diffrn_reflns_av_R_equivalents 0.0394
_diffrn_reflns_av_unetI/netI 0.0406
_diffrn_reflns_limit_h_max 8
_diffrn_reflns_limit_h_min -23
_diffrn_reflns_limit_k_max 20
_diffrn_reflns_limit_k_min -21
_diffrn_reflns_limit_l_max 19
_diffrn_reflns_limit_l_min -25
_diffrn_reflns_number 18009
_diffrn_reflns_theta_full 61.03
_diffrn_reflns_theta_max 61.03
_diffrn_reflns_theta_min 3.67
_diffrn_source 'SuperNova (Cu) X-ray Source'
_exptl_absorpt_coefficient_mu 7.141
_exptl_absorpt_correction_T_max 1.00000
_exptl_absorpt_correction_T_min 0.31440
_exptl_absorpt_correction_type multi-scan
_exptl_absorpt_process_details
;
CrysAlisPro, Agilent Technologies,
Version 1.171.36.28 (release 01-02-2013 CrysAlis171 .NET)
(compiled Feb  1 2013,16:14:44)
Empirical absorption correction using spherical harmonics,
 implemented in SCALE3 ABSPACK scaling algorithm.
;
_exptl_crystal_colour
;
;
_exptl_crystal_colour_lustre clear
_exptl_crystal_colour_modifier yellowish
_exptl_crystal_colour_primary yellow
_exptl_crystal_density_diffrn 1.446
_exptl_crystal_density_method 'not measured'
_exptl_crystal_description prism
_exptl_crystal_F_000 4144
_exptl_crystal_size_max 0.13
_exptl_crystal_size_mid 0.11
_exptl_crystal_size_min 0.1
_refine_diff_density_max 1.241
_refine_diff_density_min -1.496
_refine_diff_density_rms 0.261
_refine_ls_extinction_method none
_refine_ls_goodness_of_fit_ref 1.224
_refine_ls_hydrogen_treatment mixed
_refine_ls_matrix_type full
_refine_ls_number_parameters 533
_refine_ls_number_reflns 6913
_refine_ls_number_restraints 1
_refine_ls_restrained_S_all 1.224
_refine_ls_R_factor_all 0.0749
_refine_ls_R_factor_gt 0.0592
_refine_ls_shift/su_max 0.058
_refine_ls_shift/su_mean 0.001
_refine_ls_structure_factor_coef Fsqd
_refine_ls_weighting_details 'calc w=1/[\s^2^(Fo^2^)+(0.1175P)^2^+32.7438P] where P=(Fo^2^+2Fc^2^)/3'
_refine_ls_weighting_scheme calc
_refine_ls_wR_factor_gt 0.1862
_refine_ls_wR_factor_ref 0.2151
_reflns_number_gt 5926
_reflns_number_total 6913
_reflns_threshold_expression >2sigma(I)
_cod_data_source_file om400950d_si_002.cif
_cod_data_source_block compound_3
_cod_database_code 4082052
_chemical_oxdiff_formula 'C46 H48 Cl2 N4 Rh2'
_chemical_oxdiff_usercomment SR230
_reflns_odcompleteness_completeness 98.61
_reflns_odcompleteness_iscentric 1
_reflns_odcompleteness_theta 58.86
_olex2_refinement_description
;
1. Fixed Uiso
 At 1.2 times of:
  All C(H) groups, All C(H,H) groups
 At 1.5 times of:
  All C(H,H,H) groups
2. Restrained distances
 C58-C59
 1.4 with sigma of 0.02
3.a Ternary CH refined with riding coordinates:
 C40(H40), C43(H43), C47(H47), C52(H52), C44(H44), C39(H39), C48(H48), C51(H51)
3.b Secondary CH2 refined with riding coordinates:
 C30(H30A,H30B), C42(H42A,H42B), C31(H31A,H31B), C23(H23A,H23B), C38(H38A,
 H38B), C53(H53A,H53B), C50(H50A,H50B), C46(H46A,H46B), C49(H49A,H49B),
 C54(H54A,H54B), C45(H45A,H45B), C41(H41A,H41B), C56(H56A,H56B), C58(H58A,H58B)
3.c Me refined with riding coordinates:
 C59(H59A,H59B,H59C)
3.d Aromatic/amide H refined with riding coordinates:
 C10(H10), C11(H11), C26(H26), C13(H13), C28(H28), C27(H27), C36(H36),
 C25(H25), C33(H33), C35(H35), C34(H34), C20(H20), C22(H22), C21(H21), C19(H19),
  C12(H12)
3.e Idealised Me refined as rotating group:
 C55(H55A,H55B,H55C)
;

loop_
_space_group_symop_id
_space_group_symop_operation_xyz
1 'x, y, z'
2 '-x+1/2, -y, z+1/2'
3 'x+1/2, -y+1/2, -z'
4 '-x, y+1/2, -z+1/2'
5 '-x, -y, -z'
6 'x-1/2, y, -z-1/2'
7 '-x-1/2, y-1/2, z'
8 'x, -y-1/2, z-1/2'

loop_
_atom_site_label
_atom_site_type_symbol
_atom_site_fract_x
_atom_site_fract_y
_atom_site_fract_z
_atom_site_U_iso_or_equiv
_atom_site_adp_type
_atom_site_occupancy
_atom_site_symmetry_multiplicity
_atom_site_calc_flag
_atom_site_refinement_flags
Rh1 Rh 0.54339(3) 0.57834(3) 0.39230(2) 0.0347(2) Uani 1 1 d .
Rh2 Rh 0.83702(3) 0.31836(3) 0.21850(3) 0.0378(2) Uani 1 1 d .
Cl4 Cl 0.93500(8) 0.25977(9) 0.24114(9) 0.0366(4) Uani 1 1 d .
Cl3 Cl 0.63351(11) 0.55325(14) 0.45155(9) 0.0583(6) Uani 1 1 d .
N9 N 0.5492(3) 0.4630(3) 0.3000(3) 0.0328(14) Uani 1 1 d .
C29 C 0.7173(4) 0.5826(4) 0.2855(4) 0.0374(18) Uani 1 1 d .
C40 C 0.5281(5) 0.6716(5) 0.4456(5) 0.057(2) Uani 1 1 d .
H40 H 0.5653 0.6858 0.4686 0.069 Uiso 1 1 calc R
N6 N 0.6047(3) 0.5532(3) 0.2752(3) 0.0327(14) Uani 1 1 d .
C10 C 0.6254(4) 0.5184(5) 0.1700(4) 0.048(2) Uani 1 1 d .
H10 H 0.6502 0.5567 0.1597 0.057 Uiso 1 1 calc R
C5 C 0.5717(3) 0.5251(4) 0.3203(3) 0.0328(16) Uani 1 1 d .
C24 C 0.8343(4) 0.5111(5) 0.2932(4) 0.0387(18) Uani 1 1 d .
C7 C 0.6018(4) 0.5101(4) 0.2260(3) 0.0347(17) Uani 1 1 d .
C30 C 0.6494(4) 0.6114(4) 0.2807(4) 0.0341(17) Uani 1 1 d .
H30A H 0.6391 0.6386 0.3149 0.041 Uiso 1 1 calc R
H30B H 0.6461 0.6415 0.2470 0.041 Uiso 1 1 calc R
C11 C 0.6101(4) 0.4667(5) 0.1307(4) 0.050(2) Uani 1 1 d .
H11 H 0.6244 0.4705 0.0926 0.060 Uiso 1 1 calc R
N15 N 0.8787(3) 0.3991(4) 0.3250(3) 0.0434(16) Uani 1 1 d .
C37 C 0.7068(4) 0.2892(4) 0.3520(4) 0.0421(19) Uani 1 1 d .
C26 C 0.7895(4) 0.5053(5) 0.3360(4) 0.052(2) Uani 1 1 d .
H26 H 0.7979 0.4774 0.3682 0.062 Uiso 1 1 calc R
C43 C 0.4758(4) 0.6275(5) 0.3386(4) 0.048(2) Uani 1 1 d .
H43 H 0.4846 0.6234 0.2969 0.057 Uiso 1 1 calc R
C47 C 0.8217(5) 0.2553(6) 0.1384(4) 0.058(2) Uani 1 1 d .
H47 H 0.8420 0.2093 0.1388 0.069 Uiso 1 1 calc R
C42 C 0.4588(6) 0.7018(6) 0.3590(5) 0.069(3) Uani 1 1 d .
H42A H 0.4602 0.7332 0.3260 0.082 Uiso 1 1 calc R
H42B H 0.4156 0.7019 0.3741 0.082 Uiso 1 1 calc R
C8 C 0.5664(3) 0.4525(4) 0.2421(3) 0.0331(16) Uani 1 1 d .
N16 N 0.8235(3) 0.3096(4) 0.3492(3) 0.0405(16) Uani 1 1 d .
C13 C 0.5509(4) 0.3999(5) 0.2022(4) 0.0420(19) Uani 1 1 d .
H13 H 0.5266 0.3614 0.2128 0.050 Uiso 1 1 calc R
C28 C 0.7636(4) 0.5915(4) 0.2444(4) 0.047(2) Uani 1 1 d .
H28 H 0.7560 0.6212 0.2133 0.057 Uiso 1 1 calc R
C32 C 0.5895(4) 0.3588(4) 0.3473(3) 0.0352(17) Uani 1 1 d .
C27 C 0.7312(4) 0.5406(5) 0.3322(4) 0.048(2) Uani 1 1 d .
H27 H 0.7014 0.5356 0.3618 0.058 Uiso 1 1 calc R
C52 C 0.7390(4) 0.3372(5) 0.2067(4) 0.049(2) Uani 1 1 d .
H52 H 0.7161 0.3457 0.2431 0.058 Uiso 1 1 calc R
C36 C 0.6559(4) 0.2608(4) 0.3212(4) 0.046(2) Uani 1 1 d .
H36 H 0.6609 0.2185 0.3021 0.055 Uiso 1 1 calc R
C17 C 0.8495(4) 0.3341(5) 0.4003(4) 0.049(2) Uani 1 1 d .
C25 C 0.8216(4) 0.5573(5) 0.2479(4) 0.048(2) Uani 1 1 d .
H25 H 0.8526 0.5653 0.2198 0.058 Uiso 1 1 calc R
C33 C 0.6392(4) 0.3845(5) 0.3805(3) 0.0415(19) Uani 1 1 d .
H33 H 0.6335 0.4254 0.4015 0.050 Uiso 1 1 calc R
C35 C 0.6969(4) 0.3505(5) 0.3831(4) 0.043(2) Uani 1 1 d .
H35 H 0.7297 0.3686 0.4057 0.052 Uiso 1 1 calc R
C34 C 0.5985(4) 0.2949(4) 0.3188(4) 0.0424(19) Uani 1 1 d .
H34 H 0.5649 0.2754 0.2979 0.051 Uiso 1 1 calc R
C31 C 0.5306(4) 0.4040(4) 0.3380(4) 0.0376(18) Uani 1 1 d .
H31A H 0.4970 0.3769 0.3198 0.045 Uiso 1 1 calc R
H31B H 0.5149 0.4213 0.3749 0.045 Uiso 1 1 calc R
C23 C 0.8918(4) 0.4642(5) 0.2928(4) 0.045(2) Uani 1 1 d .
H23A H 0.9032 0.4531 0.2531 0.054 Uiso 1 1 calc R
H23B H 0.9276 0.4882 0.3105 0.054 Uiso 1 1 calc R
C20 C 0.9129(6) 0.4094(8) 0.4829(5) 0.079(4) Uani 1 1 d .
H20 H 0.9338 0.4345 0.5118 0.095 Uiso 1 1 calc R
C22 C 0.8445(5) 0.3136(7) 0.4582(5) 0.068(3) Uani 1 1 d .
H22 H 0.8196 0.2756 0.4691 0.082 Uiso 1 1 calc R
C21 C 0.8779(6) 0.3521(8) 0.4988(5) 0.074(3) Uani 1 1 d .
H21 H 0.8767 0.3388 0.5376 0.089 Uiso 1 1 calc R
C44 C 0.4493(4) 0.5685(5) 0.3634(4) 0.049(2) Uani 1 1 d .
H44 H 0.4427 0.5300 0.3361 0.058 Uiso 1 1 calc R
C38 C 0.7719(4) 0.2561(4) 0.3465(4) 0.045(2) Uani 1 1 d .
H38A H 0.7779 0.2226 0.3775 0.054 Uiso 1 1 calc R
H38B H 0.7746 0.2313 0.3098 0.054 Uiso 1 1 calc R
C39 C 0.4922(5) 0.6190(6) 0.4704(4) 0.057(2) Uani 1 1 d .
H39 H 0.5090 0.6017 0.5074 0.068 Uiso 1 1 calc R
C19 C 0.9186(5) 0.4317(6) 0.4261(4) 0.060(3) Uani 1 1 d .
H19 H 0.9424 0.4708 0.4161 0.072 Uiso 1 1 calc R
C18 C 0.8862(4) 0.3918(5) 0.3847(4) 0.049(2) Uani 1 1 d .
C48 C 0.8631(6) 0.3110(5) 0.1265(4) 0.058(2) Uani 1 1 d .
H48 H 0.9075 0.2977 0.1190 0.070 Uiso 1 1 calc R
C12 C 0.5734(5) 0.4085(5) 0.1468(4) 0.051(2) Uani 1 1 d .
H12 H 0.5641 0.3748 0.1190 0.061 Uiso 1 1 calc R
C51 C 0.7722(4) 0.3954(5) 0.1865(4) 0.050(2) Uani 1 1 d .
H51 H 0.7683 0.4369 0.2110 0.060 Uiso 1 1 calc R
C53 C 0.7089(5) 0.2809(6) 0.1699(5) 0.064(3) Uani 1 1 d .
H53A H 0.6966 0.2423 0.1947 0.076 Uiso 1 1 calc R
H53B H 0.6705 0.2992 0.1519 0.076 Uiso 1 1 calc R
C50 C 0.7840(6) 0.4102(6) 0.1233(5) 0.070(3) Uani 1 1 d .
H50A H 0.7472 0.3943 0.1014 0.084 Uiso 1 1 calc R
H50B H 0.7869 0.4603 0.1182 0.084 Uiso 1 1 calc R
C46 C 0.4220(6) 0.6131(7) 0.4646(5) 0.072(3) Uani 1 1 d .
H46A H 0.4040 0.6592 0.4590 0.087 Uiso 1 1 calc R
H46B H 0.4045 0.5941 0.5002 0.087 Uiso 1 1 calc R
C14 C 0.8409(4) 0.3483(4) 0.3034(4) 0.0409(19) Uani 1 1 d .
C49 C 0.8418(7) 0.3780(7) 0.0980(5) 0.080(4) Uani 1 1 d .
H49A H 0.8766 0.4114 0.1002 0.096 Uiso 1 1 calc R
H49B H 0.8339 0.3688 0.0572 0.096 Uiso 1 1 calc R
C54 C 0.7527(6) 0.2546(6) 0.1236(5) 0.067(3) Uani 1 1 d .
H54A H 0.7405 0.2071 0.1141 0.081 Uiso 1 1 calc R
H54B H 0.7464 0.2826 0.0890 0.081 Uiso 1 1 calc R
C45 C 0.4034(5) 0.5678(7) 0.4151(5) 0.071(3) Uani 1 1 d .
H45A H 0.3615 0.5821 0.4017 0.086 Uiso 1 1 calc R
H45B H 0.3997 0.5202 0.4291 0.086 Uiso 1 1 calc R
C41 C 0.5028(7) 0.7277(6) 0.4044(6) 0.077(3) Uani 1 1 d .
H41A H 0.4808 0.7629 0.4272 0.092 Uiso 1 1 calc R
H41B H 0.5388 0.7502 0.3857 0.092 Uiso 1 1 calc R
C55 C 0.5113(12) 0.1374(13) 0.3755(13) 0.160(9) Uani 1 1 d .
H55A H 0.5135 0.1672 0.3420 0.240 Uiso 1 1 calc R
H55B H 0.4676 0.1257 0.3832 0.240 Uiso 1 1 calc R
H55C H 0.5351 0.0956 0.3682 0.240 Uiso 1 1 calc R
C56 C 0.5405(17) 0.1766(14) 0.4297(15) 0.185(13) Uani 1 1 d .
H56A H 0.5644 0.2165 0.4157 0.222 Uiso 1 1 calc R
H56B H 0.5055 0.1943 0.4530 0.222 Uiso 1 1 calc R
O57 O 0.5821(13) 0.1354(19) 0.467(3) 0.49(4) Uani 1 1 d .
C59 C 0.6997(11) 0.130(3) 0.4745(10) 0.30(3) Uani 1 1 d D
H59A H 0.7030 0.1147 0.5141 0.455 Uiso 1 1 calc R
H59B H 0.7294 0.1671 0.4678 0.455 Uiso 1 1 calc R
H59C H 0.7094 0.0916 0.4491 0.455 Uiso 1 1 calc R
C58 C 0.6388(14) 0.153(2) 0.464(2) 0.31(3) Uani 1 1 d D
H58A H 0.6384 0.1965 0.4853 0.378 Uiso 1 1 calc R
H58B H 0.6420 0.1668 0.4235 0.378 Uiso 1 1 calc R

loop_
_atom_site_aniso_label
_atom_site_aniso_U_11
_atom_site_aniso_U_22
_atom_site_aniso_U_33
_atom_site_aniso_U_23
_atom_site_aniso_U_13
_atom_site_aniso_U_12
Rh1 0.0276(4) 0.0323(4) 0.0442(4) -0.0057(2) 0.0002(2) 0.0016(2)
Rh2 0.0303(4) 0.0340(4) 0.0492(4) 0.0035(2) 0.0028(2) -0.0014(2)
Cl4 0.0146(8) 0.0298(9) 0.0654(12) 0.0019(8) 0.0054(7) -0.0021(7)
Cl3 0.0476(13) 0.0780(16) 0.0492(11) -0.0221(11) -0.0151(9) 0.0209(12)
N9 0.023(3) 0.031(3) 0.045(4) 0.001(3) 0.000(3) -0.002(3)
C29 0.027(4) 0.027(4) 0.058(5) -0.007(3) 0.001(3) -0.004(3)
C40 0.051(6) 0.046(5) 0.075(6) -0.025(5) 0.000(5) 0.007(5)
N6 0.023(3) 0.027(3) 0.048(4) 0.000(3) -0.001(3) 0.001(3)
C10 0.045(5) 0.048(5) 0.051(5) 0.003(4) 0.003(4) 0.009(4)
C5 0.020(4) 0.033(4) 0.045(4) -0.003(3) -0.003(3) 0.004(3)
C24 0.021(4) 0.040(5) 0.055(5) -0.006(4) -0.002(3) -0.004(3)
C7 0.023(4) 0.034(4) 0.047(4) -0.001(3) -0.001(3) 0.006(3)
C30 0.022(4) 0.018(4) 0.062(5) 0.000(3) -0.003(3) 0.003(3)
C11 0.044(5) 0.060(6) 0.047(5) -0.001(4) 0.005(4) 0.009(4)
N15 0.033(4) 0.042(4) 0.055(4) -0.001(3) -0.001(3) 0.008(3)
C37 0.038(5) 0.037(4) 0.051(5) 0.010(4) 0.009(4) 0.003(4)
C26 0.040(5) 0.063(6) 0.052(5) 0.009(4) 0.000(4) 0.012(4)
C43 0.036(5) 0.054(6) 0.052(5) -0.001(4) 0.003(4) 0.023(4)
C47 0.066(7) 0.058(6) 0.049(5) -0.008(4) -0.002(4) -0.004(5)
C42 0.080(8) 0.048(6) 0.078(7) 0.011(5) 0.018(6) 0.025(5)
C8 0.020(4) 0.033(4) 0.047(4) -0.003(3) -0.004(3) 0.002(3)
N16 0.031(4) 0.038(4) 0.053(4) 0.005(3) 0.003(3) 0.012(3)
C13 0.033(4) 0.035(4) 0.057(5) -0.008(4) -0.007(4) 0.009(4)
C28 0.044(5) 0.036(4) 0.062(5) 0.013(4) 0.006(4) -0.003(4)
C32 0.029(4) 0.023(4) 0.053(5) 0.004(3) 0.011(3) 0.000(3)
C27 0.029(4) 0.062(6) 0.054(5) 0.006(4) 0.008(4) 0.012(4)
C52 0.032(5) 0.055(6) 0.058(5) 0.004(4) -0.007(4) 0.007(4)
C36 0.047(5) 0.027(4) 0.063(5) -0.002(4) 0.009(4) -0.008(4)
C17 0.042(5) 0.056(6) 0.050(5) 0.006(4) -0.001(4) 0.020(4)
C25 0.034(5) 0.043(5) 0.068(6) 0.004(4) 0.015(4) -0.005(4)
C33 0.039(5) 0.041(5) 0.044(4) -0.006(4) 0.003(4) 0.000(4)
C35 0.024(4) 0.051(5) 0.055(5) 0.002(4) -0.003(3) 0.005(4)
C34 0.032(4) 0.034(4) 0.060(5) -0.001(4) 0.001(4) -0.008(4)
C31 0.028(4) 0.032(4) 0.053(5) -0.001(3) 0.005(3) -0.003(3)
C23 0.028(4) 0.043(5) 0.065(5) -0.002(4) 0.004(4) -0.006(4)
C20 0.065(8) 0.112(11) 0.061(7) -0.016(7) -0.026(6) 0.026(8)
C22 0.046(6) 0.097(9) 0.061(6) 0.014(6) -0.002(5) 0.027(6)
C21 0.056(7) 0.106(10) 0.061(6) 0.005(6) -0.010(5) 0.030(7)
C44 0.028(4) 0.052(5) 0.065(6) -0.017(4) 0.005(4) 0.005(4)
C38 0.033(5) 0.035(4) 0.067(5) 0.005(4) 0.006(4) 0.010(4)
C39 0.053(6) 0.075(7) 0.042(5) -0.012(5) 0.004(4) 0.012(5)
C19 0.043(5) 0.068(7) 0.068(7) -0.007(5) -0.015(5) 0.008(5)
C18 0.032(5) 0.062(6) 0.053(5) -0.007(4) -0.005(4) 0.018(4)
C48 0.073(7) 0.054(6) 0.048(5) -0.003(4) 0.017(5) -0.005(5)
C12 0.047(5) 0.060(6) 0.046(5) -0.013(4) -0.006(4) 0.016(5)
C51 0.049(5) 0.041(5) 0.060(5) 0.005(4) -0.014(4) 0.003(4)
C53 0.040(5) 0.057(6) 0.094(8) 0.004(6) -0.007(5) -0.001(5)
C50 0.067(7) 0.063(7) 0.080(7) 0.025(6) -0.020(6) -0.001(6)
C46 0.063(7) 0.081(8) 0.073(7) -0.004(6) 0.027(5) -0.015(6)
C14 0.036(5) 0.032(4) 0.054(5) 0.001(4) -0.001(4) 0.009(4)
C49 0.085(9) 0.088(9) 0.067(7) 0.027(6) 0.008(6) -0.018(7)
C54 0.067(7) 0.064(7) 0.070(6) -0.003(5) -0.011(6) -0.015(6)
C45 0.040(6) 0.082(8) 0.091(8) -0.018(6) 0.025(5) -0.018(5)
C41 0.083(8) 0.038(6) 0.109(9) -0.015(6) -0.001(7) 0.009(6)
C55 0.136(19) 0.116(17) 0.23(3) 0.050(18) -0.017(19) 0.006(15)
C56 0.18(3) 0.116(19) 0.26(3) 0.04(2) 0.11(3) 0.001(18)
O57 0.121(19) 0.22(3) 1.13(13) 0.05(5) 0.07(4) 0.004(19)
C59 0.098(16) 0.71(9) 0.103(15) -0.12(3) -0.024(12) 0.04(3)
C58 0.17(3) 0.31(5) 0.47(7) 0.20(5) 0.08(4) 0.04(4)

loop_
_atom_type_symbol
_atom_type_description
_atom_type_scat_dispersion_real
_atom_type_scat_dispersion_imag
_atom_type_scat_source
C C 0.0181 0.0091 'International Tables Vol C Tables 4.2.6.8 and 6.1.1.4'
H H 0.0000 0.0000 'International Tables Vol C Tables 4.2.6.8 and 6.1.1.4'
Cl Cl 0.3639 0.7018 'International Tables Vol C Tables 4.2.6.8 and 6.1.1.4'
N N 0.0311 0.0180 'International Tables Vol C Tables 4.2.6.8 and 6.1.1.4'
O O 0.0492 0.0322 'International Tables Vol C Tables 4.2.6.8 and 6.1.1.4'
Rh Rh 0.0927 3.6045 'International Tables Vol C Tables 4.2.6.8 and 6.1.1.4'

loop_
_geom_angle_atom_site_label_1
_geom_angle_atom_site_label_2
_geom_angle_atom_site_label_3
_geom_angle
C40 Rh1 Cl3 87.7(3)
C40 Rh1 C39 36.3(4)
C5 Rh1 Cl3 97.7(2)
C5 Rh1 C40 155.2(4)
C5 Rh1 C43 86.6(3)
C5 Rh1 C44 88.3(3)
C5 Rh1 C39 166.1(4)
C43 Rh1 Cl3 164.2(3)
C43 Rh1 C40 82.3(4)
C43 Rh1 C39 89.7(3)
C44 Rh1 Cl3 156.0(3)
C44 Rh1 C40 96.6(4)
C44 Rh1 C43 38.6(4)
C44 Rh1 C39 80.5(4)
C39 Rh1 Cl3 89.4(3)
C47 Rh2 Cl4 92.8(3)
C52 Rh2 Cl4 160.9(3)
C52 Rh2 C47 81.1(4)
C52 Rh2 C48 97.4(4)
C52 Rh2 C51 38.4(4)
C48 Rh2 Cl4 88.1(3)
C48 Rh2 C47 37.0(4)
C51 Rh2 Cl4 160.5(3)
C51 Rh2 C47 89.9(4)
C51 Rh2 C48 82.5(4)
C14 Rh2 Cl4 83.6(2)
C14 Rh2 C47 162.2(4)
C14 Rh2 C52 96.6(3)
C14 Rh2 C48 159.2(4)
C14 Rh2 C51 99.3(3)
C5 N9 C8 111.3(6)
C5 N9 C31 123.8(6)
C8 N9 C31 121.4(6)
C28 C29 C30 124.3(8)
C28 C29 C27 117.7(8)
C27 C29 C30 117.7(7)
C39 C40 Rh1 73.5(5)
C39 C40 C41 125.5(10)
C41 C40 Rh1 106.1(7)
C5 N6 C7 111.2(6)
C5 N6 C30 124.2(6)
C7 N6 C30 123.1(6)
C11 C10 C7 116.3(9)
N9 C5 Rh1 128.0(5)
N6 C5 Rh1 124.9(5)
N6 C5 N9 105.2(6)
C26 C24 C25 117.4(8)
C26 C24 C23 120.3(8)
C25 C24 C23 122.0(8)
C10 C7 N6 131.8(8)
C8 C7 N6 106.1(7)
C8 C7 C10 122.2(8)
N6 C30 C29 109.1(6)
C10 C11 C12 121.6(8)
C18 N15 C23 124.1(8)
C14 N15 C23 122.2(7)
C14 N15 C18 111.0(8)
C36 C37 C35 118.5(8)
C36 C37 C38 119.0(8)
C35 C37 C38 122.2(8)
C24 C26 C27 121.0(8)
C42 C43 Rh1 113.0(7)
C44 C43 Rh1 70.2(5)
C44 C43 C42 122.4(8)
C48 C47 Rh2 70.1(5)
C48 C47 C54 124.4(10)
C54 C47 Rh2 109.6(7)
C41 C42 C43 112.5(9)
N9 C8 C13 132.1(7)
C7 C8 N9 106.2(6)
C7 C8 C13 121.6(8)
C17 N16 C38 123.8(7)
C14 N16 C17 112.1(8)
C14 N16 C38 123.0(7)
C12 C13 C8 116.4(9)
C29 C28 C25 121.6(8)
C33 C32 C34 118.0(7)
C33 C32 C31 119.0(7)
C34 C32 C31 122.6(7)
C29 C27 C26 121.1(8)
C51 C52 Rh2 72.1(5)
C51 C52 C53 126.3(9)
C53 C52 Rh2 110.9(7)
C34 C36 C37 120.5(8)
N16 C17 C22 133.7(10)
N16 C17 C18 105.6(8)
C22 C17 C18 120.8(10)
C28 C25 C24 120.9(8)
C35 C33 C32 121.1(8)
C33 C35 C37 120.7(8)
C36 C34 C32 121.0(8)
N9 C31 C32 107.7(6)
N15 C23 C24 110.8(7)
C21 C20 C19 123.2(11)
C21 C22 C17 117.3(12)
C20 C21 C22 121.3(11)
C43 C44 Rh1 71.3(5)
C43 C44 C45 125.5(8)
C45 C44 Rh1 110.2(7)
N16 C38 C37 111.2(7)
C40 C39 Rh1 70.2(5)
C40 C39 C46 124.0(10)
C46 C39 Rh1 112.2(7)
C20 C19 C18 115.8(11)
N15 C18 C17 105.8(8)
N15 C18 C19 132.4(10)
C17 C18 C19 121.8(9)
C47 C48 Rh2 72.9(5)
C47 C48 C49 123.4(11)
C49 C48 Rh2 107.0(7)
C13 C12 C11 121.9(8)
C52 C51 Rh2 69.5(5)
C52 C51 C50 123.8(9)
C50 C51 Rh2 111.1(7)
C54 C53 C52 112.8(9)
C49 C50 C51 115.9(9)
C39 C46 C45 112.0(9)
N15 C14 Rh2 125.5(6)
N16 C14 Rh2 126.1(6)
N16 C14 N15 105.5(7)
C50 C49 C48 115.2(9)
C47 C54 C53 115.4(9)
C46 C45 C44 115.2(8)
C42 C41 C40 114.7(9)
O57 C56 C55 116(3)
C58 O57 C56 113(4)
O57 C58 C59 143(5)

loop_
_geom_bond_atom_site_label_1
_geom_bond_atom_site_label_2
_geom_bond_distance
Rh1 Cl3 2.379(2)
Rh1 C40 2.193(9)
Rh1 C5 2.037(7)
Rh1 C43 2.103(8)
Rh1 C44 2.089(9)
Rh1 C39 2.235(9)
Rh2 Cl4 2.3973(18)
Rh2 C47 2.230(9)
Rh2 C52 2.103(8)
Rh2 C48 2.193(9)
Rh2 C51 2.137(9)
Rh2 C14 2.039(9)
N9 C5 1.363(10)
N9 C8 1.398(10)
N9 C31 1.483(10)
C29 C30 1.531(11)
C29 C28 1.367(12)
C29 C27 1.375(12)
C40 C39 1.382(15)
C40 C41 1.531(16)
N6 C5 1.358(10)
N6 C7 1.405(10)
N6 C30 1.462(10)
C10 C7 1.389(12)
C10 C11 1.382(13)
C24 C26 1.367(12)
C24 C25 1.394(13)
C24 C23 1.502(12)
C7 C8 1.382(11)
C11 C12 1.405(14)
N15 C23 1.478(11)
N15 C18 1.391(11)
N15 C14 1.351(11)
C37 C36 1.391(13)
C37 C35 1.392(13)
C37 C38 1.509(12)
C26 C27 1.399(13)
C43 C42 1.543(14)
C43 C44 1.384(14)
C47 C48 1.403(15)
C47 C54 1.484(16)
C42 C41 1.480(18)
C8 C13 1.402(12)
N16 C17 1.380(12)
N16 C38 1.491(11)
N16 C14 1.340(11)
C13 C12 1.372(13)
C28 C25 1.383(13)
C32 C33 1.383(12)
C32 C34 1.403(12)
C32 C31 1.523(11)
C52 C51 1.395(14)
C52 C53 1.511(14)
C36 C34 1.371(13)
C17 C22 1.395(14)
C17 C18 1.394(15)
C33 C35 1.375(12)
C20 C21 1.371(19)
C20 C19 1.382(17)
C22 C21 1.382(18)
C44 C45 1.531(13)
C39 C46 1.479(16)
C19 C18 1.398(14)
C48 C49 1.510(17)
C51 C50 1.505(15)
C53 C54 1.495(16)
C50 C49 1.480(18)
C46 C45 1.486(16)
C55 C56 1.58(4)
C56 O57 1.46(5)
O57 C58 1.24(4)
C59 C58 1.372(19)
